data_1519405
loop_
_publ_author_name
'Li, Guo-Tai'
'Gu, Qing'
'You, Shu-Li'

_publ_section_title
;
 Enantioselective annulation of enals with 2-naphthols by triazolium salts
 derived froml-phenylalanine
;
_journal_issue 7
_journal_name_full 'Chem. Sci.'
_journal_page_first 4273
_journal_paper_doi 10.1039/C5SC00731C
_journal_volume 6
_journal_year 2015
_chemical_absolute_configuration unk
_chemical_formula_sum 'C26 H20 O3'
_chemical_formula_weight 380.42
_chemical_name_systematic
; 
 ? 
;
_space_group_crystal_system orthorhombic
_space_group_IT_number 19
_space_group_name_Hall 'P 2ac 2ab'
_space_group_name_H-M_alt 'P 21 21 21'
_symmetry_space_group_name_Hall 'P 2ac 2ab'
_symmetry_space_group_name_H-M 'P 21 21 21'
_atom_sites_solution_hydrogens geom
_audit_creation_method SHELXL-2013
_audit_update_record
;
2015-02-27 deposited with the CCDC.
2015-04-30 downloaded from the CCDC.
;
_cell_angle_alpha 90
_cell_angle_beta 90
_cell_angle_gamma 90
_cell_formula_units_Z 4
_cell_length_a 5.8732(17)
_cell_length_b 11.684(3)
_cell_length_c 28.383(8)
_cell_measurement_reflns_used 2250
_cell_measurement_temperature 293(2)
_cell_measurement_theta_max 41.933
_cell_measurement_theta_min 4.512
_cell_volume 1947.7(9)
_computing_cell_refinement 'Bruker SMART'
_computing_data_collection 'Bruker SMART'
_computing_data_reduction 'Bruker SHELXTL'
_computing_molecular_graphics 'Bruker SHELXTL'
_computing_publication_material 'Bruker SHELXTL'
_computing_structure_refinement 'SHELXL-2013 (Sheldrick, 2013)'
_computing_structure_solution 'Bruker SHELXTL'
_diffrn_ambient_temperature 293(2)
_diffrn_measured_fraction_theta_full 1.000
_diffrn_measured_fraction_theta_max 1.000
_diffrn_measurement_device_type 'CCD area detector'
_diffrn_measurement_method 'phi and omega scans'
_diffrn_radiation_type MoK\a
_diffrn_radiation_wavelength 0.71073
_diffrn_reflns_av_R_equivalents 0.0748
_diffrn_reflns_av_unetI/netI 0.0683
_diffrn_reflns_laue_measured_fraction_full 1.000
_diffrn_reflns_laue_measured_fraction_max 1.000
_diffrn_reflns_limit_h_max 7
_diffrn_reflns_limit_h_min -7
_diffrn_reflns_limit_k_max 10
_diffrn_reflns_limit_k_min -14
_diffrn_reflns_limit_l_max 34
_diffrn_reflns_limit_l_min -34
_diffrn_reflns_number 11667
_diffrn_reflns_point_group_measured_fraction_full 0.999
_diffrn_reflns_point_group_measured_fraction_max 0.999
_diffrn_reflns_theta_full 25.242
_diffrn_reflns_theta_max 25.994
_diffrn_reflns_theta_min 1.885
_exptl_absorpt_coefficient_mu 0.084
_exptl_absorpt_correction_T_max 0.7457
_exptl_absorpt_correction_T_min 0.5524
_exptl_absorpt_correction_type multi-scan
_exptl_absorpt_process_details sadabs
_exptl_crystal_colour colorless
_exptl_crystal_density_diffrn 1.297
_exptl_crystal_description prismatic
_exptl_crystal_F_000 800
_exptl_crystal_size_max 0.211
_exptl_crystal_size_mid 0.143
_exptl_crystal_size_min 0.112
_refine_diff_density_max 0.175
_refine_diff_density_min -0.172
_refine_diff_density_rms 0.035
_refine_ls_abs_structure_details
; 
 Flack x determined using 924 quotients [(I+)-(I-)]/[(I+)+(I-)] 
 (Parsons and Flack (2004), Acta Cryst. A60, s61). 
;
_refine_ls_abs_structure_Flack 2.0(10)
_refine_ls_extinction_expression Fc^*^=kFc[1+0.001xFc^2^\l^3^/sin(2\q)]^-1/4^
_refine_ls_extinction_method SHELXL
_refine_ls_goodness_of_fit_ref 1.013
_refine_ls_hydrogen_treatment constr
_refine_ls_matrix_type full
_refine_ls_number_parameters 264
_refine_ls_number_reflns 3832
_refine_ls_number_restraints 0
_refine_ls_restrained_S_all 1.013
_refine_ls_R_factor_all 0.0688
_refine_ls_R_factor_gt 0.0477
_refine_ls_shift/su_max 0.000
_refine_ls_shift/su_mean 0.000
_refine_ls_structure_factor_coef Fsqd
_refine_ls_weighting_details 'w=1/[\s^2^(Fo^2^)+(0.0507P)^2^] where P=(Fo^2^+2Fc^2^)/3'
_refine_ls_weighting_scheme calc
_refine_ls_wR_factor_gt 0.1090
_refine_ls_wR_factor_ref 0.1190
_reflns_Friedel_coverage 0.708
_reflns_friedel_fraction_full 0.999
_reflns_friedel_fraction_max 0.999
_reflns_number_gt 2855
_reflns_number_total 3832
_reflns_threshold_expression 'I > 2\s(I)'
_cod_data_source_file c5sc00731c2.cif
_cod_data_source_block cd214556
_cod_depositor_comments 'Adding full bibliography for 1519405--1519406.cif.'
_cod_original_cell_volume 1947.7(10)
_cod_database_code 1519405
_shelx_space_group_comment
; 
The symmetry employed for this shelxl refinement is uniquely defined 
by the following loop, which should always be used as a source of 
symmetry information in preference to the above space-group names. 
They are only intended as comments. 
;
_shelxl_version_number 2013-4

loop_
_space_group_symop_operation_xyz
'x, y, z'
'-x+1/2, -y, z+1/2'
'-x, y+1/2, -z+1/2'
'x+1/2, -y+1/2, -z'

loop_
_atom_site_label
_atom_site_type_symbol
_atom_site_fract_x
_atom_site_fract_y
_atom_site_fract_z
_atom_site_U_iso_or_equiv
_atom_site_adp_type
_atom_site_occupancy
_atom_site_site_symmetry_order
_atom_site_calc_flag
_atom_site_refinement_flags_posn
_atom_site_refinement_flags_adp
O1 O 0.3761(6) 0.3635(2) 0.01253(10) 0.0989(10) Uani 1 1 d . .
O2 O 0.4260(4) 0.49799(17) 0.06430(7) 0.0559(6) Uani 1 1 d . .
O3 O 0.5163(4) -0.02446(16) 0.18728(7) 0.0604(6) Uani 1 1 d . .
C1 C 0.5060(8) 0.4079(3) 0.03886(11) 0.0625(10) Uani 1 1 d . .
C2 C 0.7483(7) 0.3800(3) 0.04563(11) 0.0635(10) Uani 1 1 d . .
H2A H 0.8410 0.4352 0.0288 0.076 Uiso 1 1 calc R U
H2B H 0.7791 0.3048 0.0326 0.076 Uiso 1 1 calc R U
C3 C 0.8126(6) 0.3813(2) 0.09753(10) 0.0501(8) Uani 1 1 d . .
H3 H 0.9792 0.3794 0.0991 0.060 Uiso 1 1 calc R U
C4 C 0.7377(5) 0.4929(2) 0.11869(9) 0.0430(7) Uani 1 1 d . .
C5 C 0.5583(5) 0.5496(2) 0.09886(9) 0.0419(7) Uani 1 1 d . .
C6 C 0.4931(5) 0.6613(2) 0.11160(9) 0.0415(7) Uani 1 1 d . .
C7 C 0.6088(6) 0.7094(2) 0.14841(9) 0.0462(8) Uani 1 1 d . .
H7 H 0.5661 0.7819 0.1586 0.055 Uiso 1 1 calc R U
C8 C 0.7893(5) 0.6541(2) 0.17158(10) 0.0462(7) Uani 1 1 d . .
C9 C 0.8539(5) 0.5442(2) 0.15706(10) 0.0440(7) Uani 1 1 d . .
C10 C 1.0346(6) 0.4911(3) 0.18080(11) 0.0584(9) Uani 1 1 d . .
H10 H 1.0790 0.4177 0.1720 0.070 Uiso 1 1 calc R U
C11 C 1.1459(7) 0.5450(3) 0.21644(13) 0.0714(11) Uani 1 1 d . .
H11 H 1.2648 0.5081 0.2319 0.086 Uiso 1 1 calc R U
C12 C 1.0831(7) 0.6543(3) 0.22983(13) 0.0715(11) Uani 1 1 d . .
H12 H 1.1623 0.6914 0.2537 0.086 Uiso 1 1 calc R U
C13 C 0.9086(6) 0.7072(3) 0.20849(11) 0.0593(9) Uani 1 1 d . .
H13 H 0.8659 0.7801 0.2183 0.071 Uiso 1 1 calc R U
C14 C 0.3186(5) 0.7304(2) 0.08639(10) 0.0433(7) Uani 1 1 d . .
C15 C 0.1192(5) 0.6853(3) 0.06750(10) 0.0529(8) Uani 1 1 d . .
H15 H 0.0927 0.6070 0.0694 0.064 Uiso 1 1 calc R U
C16 C -0.0389(6) 0.7541(3) 0.04609(11) 0.0626(9) Uani 1 1 d . .
H16 H -0.1695 0.7218 0.0332 0.075 Uiso 1 1 calc R U
C17 C -0.0069(7) 0.8696(3) 0.04342(11) 0.0680(10) Uani 1 1 d . .
H17 H -0.1173 0.9162 0.0299 0.082 Uiso 1 1 calc R U
C18 C 0.1906(7) 0.9160(3) 0.06098(11) 0.0638(10) Uani 1 1 d . .
H18 H 0.2160 0.9944 0.0586 0.077 Uiso 1 1 calc R U
C19 C 0.3508(6) 0.8472(3) 0.08202(10) 0.0554(8) Uani 1 1 d . .
H19 H 0.4839 0.8799 0.0936 0.067 Uiso 1 1 calc R U
C20 C 0.7262(5) 0.2759(2) 0.12313(10) 0.0451(7) Uani 1 1 d . .
C21 C 0.8369(6) 0.1720(3) 0.11733(11) 0.0568(9) Uani 1 1 d . .
H21 H 0.9658 0.1689 0.0984 0.068 Uiso 1 1 calc R U
C22 C 0.7631(6) 0.0754(2) 0.13839(11) 0.0558(9) Uani 1 1 d . .
H22 H 0.8415 0.0071 0.1338 0.067 Uiso 1 1 calc R U
C23 C 0.5724(6) 0.0770(2) 0.16663(10) 0.0473(8) Uani 1 1 d . .
C24 C 0.4602(6) 0.1781(2) 0.17304(12) 0.0573(9) Uani 1 1 d . .
H24 H 0.3309 0.1809 0.1919 0.069 Uiso 1 1 calc R U
C25 C 0.5388(6) 0.2759(3) 0.15150(11) 0.0586(9) Uani 1 1 d . .
H25 H 0.4616 0.3444 0.1565 0.070 Uiso 1 1 calc R U
C26 C 0.3102(7) -0.0297(3) 0.21334(15) 0.0802(12) Uani 1 1 d . .
H26A H 0.3208 0.0199 0.2402 0.120 Uiso 1 1 calc R U
H26B H 0.2846 -0.1068 0.2237 0.120 Uiso 1 1 calc R U
H26C H 0.1860 -0.0056 0.1937 0.120 Uiso 1 1 calc R U

loop_
_atom_site_aniso_label
_atom_site_aniso_U_11
_atom_site_aniso_U_22
_atom_site_aniso_U_33
_atom_site_aniso_U_23
_atom_site_aniso_U_13
_atom_site_aniso_U_12
O1 0.128(3) 0.0689(18) 0.0996(18) -0.0375(15) -0.042(2) 0.0033(17)
O2 0.0647(15) 0.0422(11) 0.0607(12) -0.0130(10) -0.0116(11) -0.0005(11)
O3 0.0730(17) 0.0371(11) 0.0712(13) 0.0000(10) 0.0076(13) -0.0033(11)
C1 0.093(3) 0.0393(16) 0.0554(19) -0.0108(15) -0.009(2) -0.0013(19)
C2 0.087(3) 0.0459(17) 0.0573(19) -0.0077(15) 0.014(2) 0.0040(18)
C3 0.052(2) 0.0396(16) 0.0590(17) -0.0031(14) 0.0094(16) 0.0032(14)
C4 0.0446(18) 0.0378(14) 0.0467(15) 0.0007(13) 0.0066(15) -0.0006(13)
C5 0.0466(18) 0.0390(15) 0.0400(14) -0.0027(12) 0.0011(14) -0.0077(14)
C6 0.0438(17) 0.0374(14) 0.0433(14) 0.0015(12) 0.0011(14) -0.0046(13)
C7 0.055(2) 0.0373(16) 0.0459(16) -0.0027(13) 0.0031(15) -0.0014(14)
C8 0.054(2) 0.0384(15) 0.0465(15) 0.0019(13) -0.0007(15) -0.0073(15)
C9 0.0418(17) 0.0425(16) 0.0476(16) 0.0048(14) 0.0021(14) -0.0031(13)
C10 0.050(2) 0.0598(19) 0.065(2) 0.0066(17) 0.0010(18) 0.0035(18)
C11 0.055(2) 0.080(3) 0.079(2) 0.012(2) -0.019(2) -0.008(2)
C12 0.071(3) 0.074(3) 0.069(2) 0.006(2) -0.021(2) -0.022(2)
C13 0.069(2) 0.0546(19) 0.0544(18) 0.0002(16) -0.0100(18) -0.0139(17)
C14 0.0428(17) 0.0451(17) 0.0421(15) -0.0005(13) 0.0058(14) 0.0046(14)
C15 0.0456(19) 0.0556(19) 0.0576(18) 0.0063(16) 0.0041(15) -0.0026(15)
C16 0.0432(19) 0.083(2) 0.061(2) 0.0120(19) 0.0012(17) 0.0031(19)
C17 0.062(2) 0.081(3) 0.0608(19) 0.0109(19) 0.003(2) 0.022(2)
C18 0.079(3) 0.0513(19) 0.061(2) 0.0014(16) 0.001(2) 0.017(2)
C19 0.065(2) 0.0462(18) 0.0550(18) -0.0033(15) -0.0008(17) 0.0030(16)
C20 0.0442(18) 0.0393(16) 0.0517(17) -0.0061(13) 0.0003(15) 0.0065(13)
C21 0.061(2) 0.0423(17) 0.067(2) -0.0071(16) 0.0137(17) 0.0112(16)
C22 0.066(2) 0.0356(16) 0.0661(19) -0.0061(15) 0.0107(18) 0.0114(16)
C23 0.057(2) 0.0346(15) 0.0503(16) -0.0046(13) -0.0071(17) -0.0034(14)
C24 0.050(2) 0.0435(17) 0.079(2) 0.0024(17) 0.0166(17) 0.0064(16)
C25 0.056(2) 0.0386(17) 0.081(2) 0.0006(15) 0.0140(19) 0.0120(15)
C26 0.072(3) 0.062(2) 0.107(3) 0.013(2) 0.014(2) -0.012(2)

loop_
_atom_type_symbol
_atom_type_description
_atom_type_scat_dispersion_real
_atom_type_scat_dispersion_imag
_atom_type_scat_source
C C 0.0033 0.0016 'International Tables Vol C Tables 4.2.6.8 and 6.1.1.4'
H H 0.0000 0.0000 'International Tables Vol C Tables 4.2.6.8 and 6.1.1.4'
O O 0.0106 0.0060 'International Tables Vol C Tables 4.2.6.8 and 6.1.1.4'

loop_
_geom_angle_atom_site_label_1
_geom_angle_atom_site_label_2
_geom_angle_atom_site_label_3
_geom_angle
C1 O2 C5 121.2(3)
C23 O3 C26 117.9(3)
O1 C1 O2 116.8(4)
O1 C1 C2 127.3(3)
O2 C1 C2 115.8(3)
C1 C2 C3 111.4(3)
C1 C2 H2A 109.4
C3 C2 H2A 109.4
C1 C2 H2B 109.4
C3 C2 H2B 109.4
H2A C2 H2B 108.0
C4 C3 C20 114.5(2)
C4 C3 C2 108.9(3)
C20 C3 C2 111.9(3)
C4 C3 H3 107.1
C20 C3 H3 107.1
C2 C3 H3 107.1
C5 C4 C9 118.9(3)
C5 C4 C3 118.8(3)
C9 C4 C3 122.2(3)
C4 C5 O2 120.8(2)
C4 C5 C6 123.6(3)
O2 C5 C6 115.6(3)
C7 C6 C5 116.2(3)
C7 C6 C14 119.1(3)
C5 C6 C14 124.6(2)
C6 C7 C8 123.0(3)
C6 C7 H7 118.5
C8 C7 H7 118.5
C9 C8 C7 119.2(3)
C9 C8 C13 119.3(3)
C7 C8 C13 121.5(3)
C10 C9 C8 118.0(3)
C10 C9 C4 123.2(3)
C8 C9 C4 118.8(3)
C11 C10 C9 121.1(3)
C11 C10 H10 119.4
C9 C10 H10 119.4
C10 C11 C12 120.3(4)
C10 C11 H11 119.9
C12 C11 H11 119.9
C13 C12 C11 120.4(4)
C13 C12 H12 119.8
C11 C12 H12 119.8
C12 C13 C8 121.0(3)
C12 C13 H13 119.5
C8 C13 H13 119.5
C19 C14 C15 117.0(3)
C19 C14 C6 119.0(3)
C15 C14 C6 124.0(3)
C16 C15 C14 121.2(3)
C16 C15 H15 119.4
C14 C15 H15 119.4
C17 C16 C15 120.8(4)
C17 C16 H16 119.6
C15 C16 H16 119.6
C16 C17 C18 119.1(3)
C16 C17 H17 120.5
C18 C17 H17 120.5
C19 C18 C17 120.3(3)
C19 C18 H18 119.9
C17 C18 H18 119.9
C18 C19 C14 121.5(3)
C18 C19 H19 119.2
C14 C19 H19 119.2
C25 C20 C21 116.7(3)
C25 C20 C3 123.6(2)
C21 C20 C3 119.8(3)
C22 C21 C20 122.0(3)
C22 C21 H21 119.0
C20 C21 H21 119.0
C21 C22 C23 120.5(3)
C21 C22 H22 119.8
C23 C22 H22 119.8
O3 C23 C24 125.4(3)
O3 C23 C22 115.8(3)
C24 C23 C22 118.9(3)
C23 C24 C25 119.8(3)
C23 C24 H24 120.1
C25 C24 H24 120.1
C20 C25 C24 122.2(3)
C20 C25 H25 118.9
C24 C25 H25 118.9
O3 C26 H26A 109.5
O3 C26 H26B 109.5
H26A C26 H26B 109.5
O3 C26 H26C 109.5
H26A C26 H26C 109.5
H26B C26 H26C 109.5

loop_
_geom_bond_atom_site_label_1
_geom_bond_atom_site_label_2
_geom_bond_distance
O1 C1 1.187(4)
O2 C1 1.360(4)
O2 C5 1.389(3)
O3 C23 1.363(3)
O3 C26 1.419(4)
C1 C2 1.472(6)
C2 C3 1.521(5)
C2 H2A 0.9700
C2 H2B 0.9700
C3 C4 1.502(4)
C3 C20 1.517(4)
C3 H3 0.9800
C4 C5 1.366(4)
C4 C9 1.418(4)
C5 C6 1.407(4)
C6 C7 1.367(4)
C6 C14 1.488(4)
C7 C8 1.404(4)
C7 H7 0.9300
C8 C9 1.402(4)
C8 C13 1.405(4)
C9 C10 1.402(4)
C10 C11 1.359(5)
C10 H10 0.9300
C11 C12 1.383(5)
C11 H11 0.9300
C12 C13 1.342(5)
C12 H12 0.9300
C13 H13 0.9300
C14 C19 1.384(4)
C14 C15 1.392(4)
C15 C16 1.371(4)
C15 H15 0.9300
C16 C17 1.364(5)
C16 H16 0.9300
C17 C18 1.375(5)
C17 H17 0.9300
C18 C19 1.374(4)
C18 H18 0.9300
C19 H19 0.9300
C20 C25 1.364(4)
C20 C21 1.387(4)
C21 C22 1.349(4)
C21 H21 0.9300
C22 C23 1.377(5)
C22 H22 0.9300
C23 C24 1.365(4)
C24 C25 1.376(4)
C24 H24 0.9300
C25 H25 0.9300
C26 H26A 0.9600
C26 H26B 0.9600
C26 H26C 0.9600

loop_
_geom_hbond_atom_site_label_D
_geom_hbond_atom_site_label_H
_geom_hbond_atom_site_label_A
_geom_hbond_distance_DH
_geom_hbond_distance_HA
_geom_hbond_distance_DA
_geom_hbond_angle_DHA
_geom_hbond_site_symmetry_A
C2 H2B O1 0.97 2.42 3.374(4) 169.6 4

loop_
_geom_torsion_atom_site_label_1
_geom_torsion_atom_site_label_2
_geom_torsion_atom_site_label_3
_geom_torsion_atom_site_label_4
_geom_torsion
C5 O2 C1 O1 174.5(3)
C5 O2 C1 C2 -8.2(4)
O1 C1 C2 C3 -138.3(4)
O2 C1 C2 C3 44.8(4)
C1 C2 C3 C4 -52.2(4)
C1 C2 C3 C20 75.4(3)
C20 C3 C4 C5 -99.6(3)
C2 C3 C4 C5 26.5(4)
C20 C3 C4 C9 83.6(4)
C2 C3 C4 C9 -150.3(3)
C9 C4 C5 O2 -173.7(2)
C3 C4 C5 O2 9.3(4)
C9 C4 C5 C6 5.8(4)
C3 C4 C5 C6 -171.2(3)
C1 O2 C5 C4 -20.6(4)
C1 O2 C5 C6 159.9(3)
C4 C5 C6 C7 -5.1(4)
O2 C5 C6 C7 174.4(2)
C4 C5 C6 C14 171.6(3)
O2 C5 C6 C14 -8.9(4)
C5 C6 C7 C8 2.5(4)
C14 C6 C7 C8 -174.4(3)
C6 C7 C8 C9 -0.8(4)
C6 C7 C8 C13 178.3(3)
C7 C8 C9 C10 180.0(3)
C13 C8 C9 C10 0.9(4)
C7 C8 C9 C4 1.3(4)
C13 C8 C9 C4 -177.8(3)
C5 C4 C9 C10 177.7(3)
C3 C4 C9 C10 -5.5(4)
C5 C4 C9 C8 -3.7(4)
C3 C4 C9 C8 173.2(3)
C8 C9 C10 C11 -0.8(4)
C4 C9 C10 C11 177.8(3)
C9 C10 C11 C12 -0.4(5)
C10 C11 C12 C13 1.5(5)
C11 C12 C13 C8 -1.4(5)
C9 C8 C13 C12 0.2(5)
C7 C8 C13 C12 -178.9(3)
C7 C6 C14 C19 33.0(4)
C5 C6 C14 C19 -143.6(3)
C7 C6 C14 C15 -145.4(3)
C5 C6 C14 C15 38.0(4)
C19 C14 C15 C16 -0.8(4)
C6 C14 C15 C16 177.7(3)
C14 C15 C16 C17 -1.1(5)
C15 C16 C17 C18 2.4(5)
C16 C17 C18 C19 -1.7(5)
C17 C18 C19 C14 -0.3(5)
C15 C14 C19 C18 1.5(4)
C6 C14 C19 C18 -177.0(3)
C4 C3 C20 C25 22.2(4)
C2 C3 C20 C25 -102.3(3)
C4 C3 C20 C21 -159.3(3)
C2 C3 C20 C21 76.2(4)
C25 C20 C21 C22 0.3(5)
C3 C20 C21 C22 -178.3(3)
C20 C21 C22 C23 0.1(5)
C26 O3 C23 C24 7.6(5)
C26 O3 C23 C22 -174.6(3)
C21 C22 C23 O3 -178.2(3)
C21 C22 C23 C24 -0.2(5)
O3 C23 C24 C25 177.6(3)
C22 C23 C24 C25 -0.2(5)
C21 C20 C25 C24 -0.8(5)
C3 C20 C25 C24 177.8(3)
C23 C24 C25 C20 0.7(5)
